data_7207452
loop_
_publ_author_name
'Zhang, Xiu-Tang'
'Fan, Li-Ming'
'Zhao, Xian'
'Sun, Di'
'Li, Da-Cheng'
'Dou, Jian-Min'

_publ_section_title
;
 Syntheses, crystal structures, and properties of five mixed-ligand
 coordination polymers based on novel
 quaterphenyl-2,5,2&#x2032;,5&#x2032;-tetracarboxylic acid ligand
;
_journal_issue 6
_journal_name_full CrystEngComm
_journal_page_first 2053
_journal_paper_doi 10.1039/c2ce06329h
_journal_volume 14
_journal_year 2012
_chemical_formula_moiety 'C23 H13 Cu N2 O4'
_chemical_formula_sum 'C23 H13 Cu N2 O4'
_chemical_formula_weight 444.89
_chemical_name_systematic
;
?
;
_space_group_IT_number 15
_symmetry_cell_setting monoclinic
_symmetry_space_group_name_Hall '-C 2yc'
_symmetry_space_group_name_H-M 'C 1 2/c 1'
_atom_sites_solution_hydrogens geom
_atom_sites_solution_primary direct
_atom_sites_solution_secondary difmap
_audit_creation_method SHELXL-97
_cell_angle_alpha 90.00
_cell_angle_beta 111.648(3)
_cell_angle_gamma 90.00
_cell_formula_units_Z 8
_cell_length_a 18.101(4)
_cell_length_b 15.391(4)
_cell_length_c 16.678(4)
_cell_measurement_reflns_used 1147
_cell_measurement_temperature 298(2)
_cell_measurement_theta_max 18.41
_cell_measurement_theta_min 2.42
_cell_volume 4318.6(18)
_computing_cell_refinement 'SAINT-Plus (Bruker, 2001)'
_computing_data_collection 'APEX2 (Bruker, 2004)'
_computing_data_reduction SAINT-Plus
_computing_molecular_graphics 'SHELXTL (Sheldrick, 2008)'
_computing_publication_material SHELXTL
_computing_structure_refinement 'SHELXL97 (Sheldrick, 2008)'
_computing_structure_solution 'SHELXS97 (Sheldrick, 2008)'
_diffrn_ambient_temperature 298(2)
_diffrn_measured_fraction_theta_full 0.973
_diffrn_measured_fraction_theta_max 0.973
_diffrn_measurement_device_type 'Bruker APEXII CCD'
_diffrn_measurement_method '\f and \w scans'
_diffrn_radiation_monochromator graphite
_diffrn_radiation_source 'fine-focus sealed tube'
_diffrn_radiation_type MoK\a
_diffrn_radiation_wavelength 0.71073
_diffrn_reflns_av_R_equivalents 0.0735
_diffrn_reflns_av_sigmaI/netI 0.0870
_diffrn_reflns_limit_h_max 21
_diffrn_reflns_limit_h_min -21
_diffrn_reflns_limit_k_max 18
_diffrn_reflns_limit_k_min -17
_diffrn_reflns_limit_l_max 19
_diffrn_reflns_limit_l_min -19
_diffrn_reflns_number 11090
_diffrn_reflns_theta_full 25.00
_diffrn_reflns_theta_max 25.00
_diffrn_reflns_theta_min 2.42
_diffrn_standards_number 0
_exptl_absorpt_coefficient_mu 1.041
_exptl_absorpt_correction_T_max 0.9213
_exptl_absorpt_correction_T_min 0.8852
_exptl_absorpt_correction_type multi-scan
_exptl_absorpt_process_details '(SADABS; Bruker, 2001)'
_exptl_crystal_colour blue
_exptl_crystal_density_diffrn 1.368
_exptl_crystal_density_method 'not measured'
_exptl_crystal_description block
_exptl_crystal_F_000 1808
_exptl_crystal_size_max 0.12
_exptl_crystal_size_mid 0.10
_exptl_crystal_size_min 0.08
_refine_diff_density_max 1.741
_refine_diff_density_min -0.428
_refine_diff_density_rms 0.132
_refine_ls_extinction_method none
_refine_ls_goodness_of_fit_ref 1.006
_refine_ls_hydrogen_treatment constr
_refine_ls_matrix_type full
_refine_ls_number_parameters 271
_refine_ls_number_reflns 3707
_refine_ls_number_restraints 0
_refine_ls_restrained_S_all 1.006
_refine_ls_R_factor_all 0.1217
_refine_ls_R_factor_gt 0.0772
_refine_ls_shift/su_max 0.000
_refine_ls_shift/su_mean 0.000
_refine_ls_structure_factor_coef Fsqd
_refine_ls_weighting_details 'calc w=1/[\s^2^(Fo^2^)+(0.1320P)^2^+0.2486P] where P=(Fo^2^+2Fc^2^)/3'
_refine_ls_weighting_scheme calc
_refine_ls_wR_factor_gt 0.1892
_refine_ls_wR_factor_ref 0.2194
_reflns_number_gt 2360
_reflns_number_total 3707
_reflns_threshold_expression I>2\s(I)
_cod_data_source_file c2ce06329h.txt
_cod_data_source_block Cu
_cod_depositor_comments
;
The following automatic conversions were performed:

'_symmetry_cell_setting' value 'Monoclinic' changed to 'monoclinic'
according to /home/saulius/struct/CIF-dictionaries/cif_core.dic
dictionary named 'cif_core.dic' version 2.4.1 from 2010-06-29.

Automatic conversion script
Id: cif_fix_values 1715 2011-07-08 13:25:40Z adriana 
;
_cod_original_cell_volume 4318.8(17)
_cod_original_sg_symbol_H-M C2/c
_cod_database_code 7207452

loop_
_symmetry_equiv_pos_as_xyz
'x, y, z'
'-x, y, -z+1/2'
'x+1/2, y+1/2, z'
'-x+1/2, y+1/2, -z+1/2'
'-x, -y, -z'
'x, -y, z-1/2'
'-x+1/2, -y+1/2, -z'
'x+1/2, -y+1/2, z-1/2'

loop_
_atom_site_label
_atom_site_type_symbol
_atom_site_fract_x
_atom_site_fract_y
_atom_site_fract_z
_atom_site_U_iso_or_equiv
_atom_site_adp_type
_atom_site_occupancy
_atom_site_symmetry_multiplicity
_atom_site_calc_flag
_atom_site_refinement_flags
C1 C 0.2599(4) -0.0123(4) 0.1152(4) 0.0327(15) Uani 1 1 d .
C2 C 0.2449(4) -0.0774(4) 0.1755(4) 0.0310(14) Uani 1 1 d .
C3 C 0.3029(4) -0.1355(4) 0.2238(4) 0.0339(15) Uani 1 1 d .
H3 H 0.3507 -0.1391 0.2152 0.041 Uiso 1 1 calc R
C4 C 0.2897(4) -0.1886(4) 0.2850(4) 0.0306(14) Uani 1 1 d .
H4 H 0.3285 -0.2278 0.3169 0.037 Uiso 1 1 calc R
C5 C 0.2181(4) -0.1826(4) 0.2982(4) 0.0269(13) Uani 1 1 d .
C6 C 0.1573(4) -0.1304(4) 0.2457(4) 0.0270(13) Uani 1 1 d .
C7 C 0.1718(4) -0.0769(4) 0.1834(4) 0.0357(15) Uani 1 1 d .
H7 H 0.1316 -0.0412 0.1479 0.043 Uiso 1 1 calc R
C8 C 0.0774(4) -0.1289(4) 0.2487(4) 0.0296(14) Uani 1 1 d .
C9 C 0.0381(4) -0.2070(4) 0.2493(4) 0.0292(13) Uani 1 1 d .
H9 H 0.0634 -0.2595 0.2489 0.035 Uiso 1 1 calc R
C10 C 0.0371(4) -0.0524(4) 0.2484(5) 0.0436(17) Uani 1 1 d .
H10 H 0.0613 0.0003 0.2460 0.052 Uiso 1 1 calc R
C11 C 0.2901(4) 0.2702(4) 0.1250(4) 0.0294(14) Uani 1 1 d .
C12 C 0.2335(5) -0.0507(5) -0.1021(5) 0.0498(19) Uani 1 1 d .
H12 H 0.1897 -0.0547 -0.0860 0.060 Uiso 1 1 calc R
C13 C 0.2401(6) -0.1108(5) -0.1619(5) 0.061(2) Uani 1 1 d .
H13 H 0.2012 -0.1528 -0.1859 0.074 Uiso 1 1 calc R
C14 C 0.3062(6) -0.1056(5) -0.1842(5) 0.061(2) Uani 1 1 d .
H14 H 0.3126 -0.1448 -0.2236 0.073 Uiso 1 1 calc R
C15 C 0.3638(5) -0.0415(5) -0.1476(4) 0.0476(19) Uani 1 1 d .
C16 C 0.3515(4) 0.0161(4) -0.0881(4) 0.0357(16) Uani 1 1 d .
C17 C 0.4058(4) 0.0836(4) -0.0507(4) 0.0354(16) Uani 1 1 d .
C18 C 0.4383(4) 0.2052(5) 0.0380(4) 0.0446(17) Uani 1 1 d .
H18 H 0.4274 0.2435 0.0753 0.054 Uiso 1 1 calc R
C19 C 0.5075(5) 0.2174(6) 0.0202(5) 0.062(2) Uani 1 1 d .
H19 H 0.5408 0.2642 0.0444 0.074 Uiso 1 1 calc R
C20 C 0.5259(5) 0.1612(6) -0.0321(5) 0.058(2) Uani 1 1 d .
H20 H 0.5725 0.1686 -0.0427 0.070 Uiso 1 1 calc R
C21 C 0.4754(4) 0.0928(5) -0.0698(4) 0.0464(19) Uani 1 1 d .
C22 C 0.4861(5) 0.0296(6) -0.1300(5) 0.058(2) Uani 1 1 d .
H22 H 0.5320 0.0321 -0.1426 0.070 Uiso 1 1 calc R
C23 C 0.4319(5) -0.0320(6) -0.1678(5) 0.058(2) Uani 1 1 d .
H23 H 0.4397 -0.0689 -0.2081 0.070 Uiso 1 1 calc R
Cu1 Cu 0.28330(5) 0.10607(5) 0.02538(5) 0.0356(3) Uani 1 1 d .
N1 N 0.3877(3) 0.1405(3) 0.0032(3) 0.0343(12) Uani 1 1 d .
N2 N 0.2859(3) 0.0117(3) -0.0669(3) 0.0359(13) Uani 1 1 d .
O1 O 0.2027(2) 0.1841(3) -0.0662(2) 0.0300(10) Uani 1 1 d .
O2 O 0.2917(3) 0.1884(3) 0.1267(3) 0.0378(11) Uani 1 1 d .
O3 O 0.2020(3) 0.0301(3) 0.0638(3) 0.0385(11) Uani 1 1 d .
O4 O 0.3292(3) 0.0015(3) 0.1213(3) 0.0362(10) Uani 1 1 d .

loop_
_atom_site_aniso_label
_atom_site_aniso_U_11
_atom_site_aniso_U_22
_atom_site_aniso_U_33
_atom_site_aniso_U_23
_atom_site_aniso_U_13
_atom_site_aniso_U_12
C1 0.046(4) 0.032(3) 0.024(3) 0.005(3) 0.019(3) -0.002(3)
C2 0.038(4) 0.032(3) 0.027(3) 0.000(3) 0.017(3) -0.007(3)
C3 0.040(4) 0.035(3) 0.035(4) -0.005(3) 0.023(3) -0.007(3)
C4 0.033(3) 0.031(3) 0.026(3) 0.002(3) 0.009(3) -0.001(3)
C5 0.036(4) 0.025(3) 0.024(3) -0.006(3) 0.016(3) -0.012(3)
C6 0.031(3) 0.029(3) 0.024(3) 0.004(3) 0.015(3) -0.005(3)
C7 0.040(4) 0.031(3) 0.036(4) 0.005(3) 0.014(3) -0.003(3)
C8 0.035(3) 0.031(3) 0.024(3) 0.002(3) 0.013(3) -0.003(3)
C9 0.032(3) 0.022(3) 0.033(3) -0.001(3) 0.012(3) 0.000(3)
C10 0.044(4) 0.029(4) 0.062(5) 0.008(3) 0.025(4) -0.004(3)
C11 0.034(3) 0.032(3) 0.024(3) -0.001(3) 0.012(3) 0.001(3)
C12 0.052(5) 0.047(4) 0.049(4) -0.006(4) 0.018(4) 0.005(4)
C13 0.091(7) 0.044(4) 0.054(5) -0.025(4) 0.032(5) -0.019(4)
C14 0.092(7) 0.054(5) 0.037(4) -0.018(4) 0.025(4) 0.009(5)
C15 0.065(5) 0.044(4) 0.036(4) 0.006(3) 0.021(4) 0.021(4)
C16 0.054(4) 0.034(3) 0.024(3) 0.008(3) 0.019(3) 0.014(3)
C17 0.043(4) 0.040(4) 0.028(3) 0.013(3) 0.017(3) 0.018(3)
C18 0.046(4) 0.047(4) 0.049(4) -0.004(4) 0.027(4) -0.005(3)
C19 0.046(5) 0.075(6) 0.064(5) 0.005(5) 0.020(4) -0.018(4)
C20 0.041(4) 0.082(6) 0.059(5) 0.016(5) 0.029(4) -0.003(4)
C21 0.038(4) 0.072(5) 0.037(4) 0.019(4) 0.022(3) 0.026(4)
C22 0.056(5) 0.084(6) 0.052(5) 0.019(5) 0.041(4) 0.037(5)
C23 0.070(6) 0.068(6) 0.045(5) 0.006(4) 0.030(4) 0.030(5)
Cu1 0.0478(6) 0.0323(5) 0.0315(5) 0.0019(4) 0.0204(4) 0.0015(4)
N1 0.043(3) 0.034(3) 0.027(3) 0.007(2) 0.015(2) 0.005(3)
N2 0.048(3) 0.031(3) 0.032(3) 0.003(2) 0.018(3) 0.001(3)
O1 0.041(3) 0.028(2) 0.026(2) 0.0030(18) 0.0170(19) 0.0013(19)
O2 0.065(3) 0.028(2) 0.027(2) 0.0000(19) 0.024(2) 0.001(2)
O3 0.039(3) 0.042(3) 0.036(3) 0.014(2) 0.016(2) -0.004(2)
O4 0.033(3) 0.038(3) 0.044(3) 0.004(2) 0.021(2) -0.006(2)

loop_
_atom_type_symbol
_atom_type_description
_atom_type_scat_dispersion_real
_atom_type_scat_dispersion_imag
_atom_type_scat_source
C C 0.0033 0.0016 'International Tables Vol C Tables 4.2.6.8 and 6.1.1.4'
H H 0.0000 0.0000 'International Tables Vol C Tables 4.2.6.8 and 6.1.1.4'
N N 0.0061 0.0033 'International Tables Vol C Tables 4.2.6.8 and 6.1.1.4'
O O 0.0106 0.0060 'International Tables Vol C Tables 4.2.6.8 and 6.1.1.4'
Cu Cu 0.3201 1.2651 'International Tables Vol C Tables 4.2.6.8 and 6.1.1.4'

loop_
_geom_angle_atom_site_label_1
_geom_angle_atom_site_label_2
_geom_angle_atom_site_label_3
_geom_angle
_geom_angle_site_symmetry_1
_geom_angle_site_symmetry_3
_geom_angle_publ_flag
O4 C1 O3 121.9(5) . . ?
O4 C1 C2 118.9(6) . . ?
O3 C1 C2 119.1(6) . . ?
O4 C1 Cu1 62.1(3) . . ?
O3 C1 Cu1 59.8(3) . . ?
C2 C1 Cu1 174.5(4) . . ?
C7 C2 C3 119.7(5) . . ?
C7 C2 C1 118.3(6) . . ?
C3 C2 C1 122.0(5) . . ?
C2 C3 C4 120.3(6) . . ?
C2 C3 H3 119.8 . . ?
C4 C3 H3 119.8 . . ?
C5 C4 C3 119.8(6) . . ?
C5 C4 H4 120.1 . . ?
C3 C4 H4 120.1 . . ?
C4 C5 C6 120.4(5) . . ?
C4 C5 C11 119.0(5) . 4_545 ?
C6 C5 C11 120.4(5) . 4_545 ?
C5 C6 C7 118.7(5) . . ?
C5 C6 C8 123.5(5) . . ?
C7 C6 C8 117.7(5) . . ?
C2 C7 C6 120.6(6) . . ?
C2 C7 H7 119.7 . . ?
C6 C7 H7 119.7 . . ?
C10 C8 C9 117.6(6) . . ?
C10 C8 C6 122.6(5) . . ?
C9 C8 C6 119.7(5) . . ?
C9 C9 C8 120.7(4) 2 . ?
C9 C9 H9 119.7 2 . ?
C8 C9 H9 119.7 . . ?
C8 C10 C10 121.7(4) . 2 ?
C8 C10 H10 119.2 . . ?
C10 C10 H10 119.2 2 . ?
O2 C11 O1 124.9(5) . 7 ?
O2 C11 C5 117.6(5) . 4 ?
O1 C11 C5 117.4(5) 7 4 ?
N2 C12 C13 124.2(7) . . ?
N2 C12 H12 117.9 . . ?
C13 C12 H12 117.9 . . ?
C12 C13 C14 117.7(8) . . ?
C12 C13 H13 121.2 . . ?
C14 C13 H13 121.2 . . ?
C15 C14 C13 120.2(6) . . ?
C15 C14 H14 119.9 . . ?
C13 C14 H14 119.9 . . ?
C16 C15 C14 117.8(7) . . ?
C16 C15 C23 119.0(8) . . ?
C14 C15 C23 123.2(7) . . ?
N2 C16 C15 122.1(7) . . ?
N2 C16 C17 117.0(5) . . ?
C15 C16 C17 120.8(6) . . ?
N1 C17 C21 121.9(7) . . ?
N1 C17 C16 117.6(6) . . ?
C21 C17 C16 120.4(6) . . ?
N1 C18 C19 122.2(7) . . ?
N1 C18 H18 118.9 . . ?
C19 C18 H18 118.9 . . ?
C20 C19 C18 120.1(8) . . ?
C20 C19 H19 119.9 . . ?
C18 C19 H19 119.9 . . ?
C19 C20 C21 119.9(7) . . ?
C19 C20 H20 120.0 . . ?
C21 C20 H20 120.0 . . ?
C17 C21 C20 117.9(6) . . ?
C17 C21 C22 116.3(7) . . ?
C20 C21 C22 125.8(7) . . ?
C23 C22 C21 122.2(7) . . ?
C23 C22 H22 118.9 . . ?
C21 C22 H22 118.9 . . ?
C22 C23 C15 121.1(7) . . ?
C22 C23 H23 119.4 . . ?
C15 C23 H23 119.4 . . ?
O1 Cu1 O2 93.85(16) . . y
O1 Cu1 N1 99.07(18) . . y
O2 Cu1 N1 100.82(19) . . y
O1 Cu1 N2 93.42(18) . . y
O2 Cu1 N2 172.72(19) . . y
N1 Cu1 N2 77.6(2) . . y
O1 Cu1 O3 99.31(17) . . y
O2 Cu1 O3 86.67(17) . . y
N1 Cu1 O3 159.61(19) . . y
N2 Cu1 O3 92.53(19) . . y
O1 Cu1 O4 159.43(16) . . y
O2 Cu1 O4 87.70(16) . . y
N1 Cu1 O4 100.78(17) . . y
N2 Cu1 O4 85.62(18) . . y
O3 Cu1 O4 60.26(16) . . y
O1 Cu1 C1 129.7(2) . . ?
O2 Cu1 C1 86.21(18) . . ?
N1 Cu1 C1 130.3(2) . . ?
N2 Cu1 C1 89.4(2) . . ?
O3 Cu1 C1 30.45(19) . . ?
O4 Cu1 C1 29.82(18) . . ?
C18 N1 C17 117.9(6) . . ?
C18 N1 Cu1 128.6(4) . . ?
C17 N1 Cu1 113.3(4) . . ?
C12 N2 C16 118.1(6) . . ?
C12 N2 Cu1 127.7(5) . . ?
C16 N2 Cu1 114.1(4) . . ?
C11 O1 Cu1 131.1(4) 7 . ?
C11 O2 Cu1 126.7(4) . . ?
C1 O3 Cu1 89.8(3) . . ?
C1 O4 Cu1 88.1(4) . . ?

loop_
_geom_bond_atom_site_label_1
_geom_bond_atom_site_label_2
_geom_bond_distance
_geom_bond_site_symmetry_2
_geom_bond_publ_flag
C1 O4 1.240(7) . ?
C1 O3 1.263(8) . ?
C1 C2 1.513(8) . ?
C1 Cu1 2.492(6) . ?
C2 C7 1.377(9) . ?
C2 C3 1.387(9) . ?
C3 C4 1.396(8) . ?
C3 H3 0.9300 . ?
C4 C5 1.395(8) . ?
C4 H4 0.9300 . ?
C5 C6 1.383(9) . ?
C5 C11 1.527(8) 4_545 ?
C6 C7 1.424(8) . ?
C6 C8 1.466(8) . ?
C7 H7 0.9300 . ?
C8 C10 1.383(9) . ?
C8 C9 1.399(8) . ?
C9 C9 1.389(12) 2 ?
C9 H9 0.9300 . ?
C10 C10 1.365(13) 2 ?
C10 H10 0.9300 . ?
C11 O2 1.260(7) . ?
C11 O1 1.251(7) 7 ?
C11 C5 1.527(8) 4 ?
C12 N2 1.325(9) . ?
C12 C13 1.397(10) . ?
C12 H12 0.9300 . ?
C13 C14 1.381(12) . ?
C13 H13 0.9300 . ?
C14 C15 1.401(11) . ?
C14 H14 0.9300 . ?
C15 C16 1.407(9) . ?
C15 C23 1.401(11) . ?
C16 N2 1.361(8) . ?
C16 C17 1.408(9) . ?
C17 N1 1.377(8) . ?
C17 C21 1.415(9) . ?
C18 N1 1.332(9) . ?
C18 C19 1.401(10) . ?
C18 H18 0.9300 . ?
C19 C20 1.355(12) . ?
C19 H19 0.9300 . ?
C20 C21 1.385(11) . ?
C20 H20 0.9300 . ?
C21 C22 1.462(10) . ?
C22 C23 1.342(12) . ?
C22 H22 0.9300 . ?
C23 H23 0.9300 . ?
Cu1 O1 2.064(4) . y
Cu1 O2 2.072(4) . y
Cu1 N1 2.123(5) . y
Cu1 N2 2.129(5) . y
Cu1 O3 2.153(4) . y
Cu1 O4 2.204(4) . y
O1 C11 1.251(7) 7 ?
